data_2237793
loop_
_publ_author_name
'Gao, Zhiqing'

_publ_section_title
;
 1,5-Bis[1-(4-bromophenyl)ethylidene]thiocarbonohydrazide
;
_journal_coeditor_code CV5398
_journal_issue 5
_journal_name_full 'Acta Crystallographica Section E'
_journal_page_first o723
_journal_paper_doi 10.1107/S1600536813009720
_journal_volume 69
_journal_year 2013
_chemical_formula_iupac 'C17 H16 Br2 N4 S'
_chemical_formula_moiety 'C17 H16 Br2 N4 S'
_chemical_formula_sum 'C17 H16 Br2 N4 S'
_chemical_formula_weight 468.22
_chemical_name_systematic
;
1,5-Bis[1-(4-bromophenyl)ethylidene]thiocarbonohydrazide
;
_space_group_IT_number 2
_symmetry_cell_setting triclinic
_symmetry_space_group_name_Hall '-P 1'
_symmetry_space_group_name_H-M 'P -1'
_atom_sites_solution_hydrogens geom
_atom_sites_solution_primary direct
_atom_sites_solution_secondary difmap
_audit_creation_method SHELXL-97
_cell_angle_alpha 118.401(2)
_cell_angle_beta 90.9770(10)
_cell_angle_gamma 108.4040(10)
_cell_formula_units_Z 4
_cell_length_a 11.5800(11)
_cell_length_b 13.6950(12)
_cell_length_c 14.2860(13)
_cell_measurement_reflns_used 2095
_cell_measurement_temperature 298(2)
_cell_measurement_theta_max 21.205
_cell_measurement_theta_min 2.803
_cell_volume 1852.6(3)
_computing_cell_refinement 'SAINT (Bruker, 2007)'
_computing_data_collection 'SMART (Bruker, 2007)'
_computing_data_reduction 'SAINT (Bruker, 2007)'
_computing_molecular_graphics 'SHELXTL (Sheldrick, 2008)'
_computing_publication_material 'SHELXTL (Sheldrick, 2008)'
_computing_structure_refinement 'SHELXL97 (Sheldrick, 2008)'
_computing_structure_solution 'SHELXS97 (Sheldrick, 2008)'
_diffrn_ambient_temperature 298(2)
_diffrn_measured_fraction_theta_full 0.987
_diffrn_measured_fraction_theta_max 0.987
_diffrn_measurement_device_type 'Bruker SMART APEX CCD area-detector'
_diffrn_measurement_method 'phi and omega scans'
_diffrn_radiation_monochromator graphite
_diffrn_radiation_source 'fine-focus sealed tube'
_diffrn_radiation_type MoK\a
_diffrn_radiation_wavelength 0.71073
_diffrn_reflns_av_R_equivalents 0.0808
_diffrn_reflns_av_sigmaI/netI 0.1533
_diffrn_reflns_limit_h_max 13
_diffrn_reflns_limit_h_min -7
_diffrn_reflns_limit_k_max 14
_diffrn_reflns_limit_k_min -16
_diffrn_reflns_limit_l_max 16
_diffrn_reflns_limit_l_min -16
_diffrn_reflns_number 9457
_diffrn_reflns_theta_full 25.02
_diffrn_reflns_theta_max 25.02
_diffrn_reflns_theta_min 2.30
_exptl_absorpt_coefficient_mu 4.494
_exptl_absorpt_correction_T_max 0.3186
_exptl_absorpt_correction_T_min 0.2481
_exptl_absorpt_correction_type multi-scan
_exptl_absorpt_process_details '(SADABS; Sheldrick, 1996)'
_exptl_crystal_colour block
_exptl_crystal_density_diffrn 1.679
_exptl_crystal_density_method 'not measured'
_exptl_crystal_description yellow
_exptl_crystal_F_000 928
_exptl_crystal_size_max 0.43
_exptl_crystal_size_mid 0.37
_exptl_crystal_size_min 0.33
_refine_diff_density_max 0.896
_refine_diff_density_min -1.325
_refine_ls_extinction_coef 0.0038(8)
_refine_ls_extinction_expression Fc^*^=kFc[1+0.001xFc^2^\l^3^/sin(2\q)]^-1/4^
_refine_ls_extinction_method 'SHELXL97 (Sheldrick, 2008)'
_refine_ls_goodness_of_fit_ref 0.955
_refine_ls_hydrogen_treatment constr
_refine_ls_matrix_type full
_refine_ls_number_parameters 438
_refine_ls_number_reflns 6456
_refine_ls_number_restraints 0
_refine_ls_restrained_S_all 0.955
_refine_ls_R_factor_all 0.1723
_refine_ls_R_factor_gt 0.0725
_refine_ls_shift/su_max 0.001
_refine_ls_shift/su_mean 0.000
_refine_ls_structure_factor_coef Fsqd
_refine_ls_weighting_details 'calc w=1/[\s^2^(Fo^2^)+(0.1033P)^2^] where P=(Fo^2^+2Fc^2^)/3'
_refine_ls_weighting_scheme calc
_refine_ls_wR_factor_gt 0.1666
_refine_ls_wR_factor_ref 0.2141
_reflns_number_gt 2949
_reflns_number_total 6456
_reflns_threshold_expression I>2sigma(I)
_cod_data_source_file cv5398.cif
_cod_data_source_block I
_cod_database_code 2237793
_cod_database_fobs_code 2237793

loop_
_symmetry_equiv_pos_as_xyz
'x, y, z'
'-x, -y, -z'

loop_
_atom_site_type_symbol
_atom_site_label
_atom_site_fract_x
_atom_site_fract_y
_atom_site_fract_z
_atom_site_U_iso_or_equiv
_atom_site_adp_type
_atom_site_calc_flag
_atom_site_refinement_flags
_atom_site_occupancy
_atom_site_symmetry_multiplicity
Br Br1 0.86326(12) 1.60584(12) 1.59389(9) 0.0846(5) Uani d . 1 1
Br Br2 1.15040(11) 0.55332(10) 0.95650(10) 0.0669(4) Uani d . 1 1
Br Br3 0.32652(11) 0.37660(11) -0.03711(8) 0.0723(4) Uani d . 1 1
Br Br4 -0.09677(12) 1.33393(11) 0.64953(10) 0.0787(5) Uani d . 1 1
N N5 0.4538(7) 0.8654(6) 0.6079(6) 0.045(2) Uani d . 1 1
H H5B 0.4943 0.8559 0.6519 0.055 Uiso calc R 1 1
N N6 0.4306(7) 0.7886(6) 0.4978(6) 0.046(2) Uani d . 1 1
N N7 0.3534(7) 0.9606(6) 0.5655(6) 0.049(2) Uani d . 1 1
H H7 0.3550 0.9157 0.4987 0.058 Uiso calc R 1 1
N N8 0.2919(7) 1.0377(6) 0.5921(6) 0.047(2) Uani d . 1 1
S S2 0.4295(3) 1.0494(3) 0.7779(2) 0.0688(9) Uani d . 1 1
C C18 0.4121(9) 0.9556(8) 0.6457(7) 0.045(2) Uani d . 1 1
C C19 0.4609(8) 0.6957(8) 0.4612(7) 0.041(2) Uani d . 1 1
C C20 0.5183(9) 0.6633(9) 0.5305(7) 0.056(3) Uani d . 1 1
H H20A 0.6005 0.7214 0.5670 0.084 Uiso calc R 1 1
H H20B 0.5226 0.5860 0.4861 0.084 Uiso calc R 1 1
H H20C 0.4688 0.6615 0.5834 0.084 Uiso calc R 1 1
C C21 0.4303(8) 0.6187(8) 0.3412(7) 0.042(2) Uani d . 1 1
C C22 0.4345(9) 0.6678(8) 0.2735(8) 0.052(3) Uani d . 1 1
H H22 0.4588 0.7501 0.3053 0.062 Uiso calc R 1 1
C C23 0.4042(9) 0.5988(9) 0.1630(8) 0.057(3) Uani d . 1 1
H H23 0.4086 0.6328 0.1196 0.069 Uiso calc R 1 1
C C24 0.3668(8) 0.4769(9) 0.1180(7) 0.047(3) Uani d . 1 1
C C25 0.3645(9) 0.4233(9) 0.1799(8) 0.051(3) Uani d . 1 1
H H25 0.3407 0.3409 0.1470 0.061 Uiso calc R 1 1
C C26 0.3982(9) 0.4952(8) 0.2910(8) 0.050(3) Uani d . 1 1
H H26 0.3998 0.4610 0.3335 0.060 Uiso calc R 1 1
C C27 0.2443(9) 1.0463(7) 0.5156(8) 0.044(2) Uani d . 1 1
C C28 0.2551(10) 0.9804(9) 0.3973(8) 0.061(3) Uani d . 1 1
H H28A 0.3316 0.9665 0.3933 0.091 Uiso calc R 1 1
H H28B 0.2540 1.0277 0.3651 0.091 Uiso calc R 1 1
H H28C 0.1865 0.9053 0.3588 0.091 Uiso calc R 1 1
C C29 0.1686(8) 1.1214(8) 0.5468(7) 0.041(2) Uani d . 1 1
C C30 0.1683(9) 1.1928(8) 0.6561(8) 0.051(3) Uani d . 1 1
H H30 0.2209 1.1971 0.7091 0.061 Uiso calc R 1 1
C C31 0.0914(10) 1.2570(9) 0.6868(9) 0.058(3) Uani d . 1 1
H H31 0.0928 1.3050 0.7600 0.069 Uiso calc R 1 1
C C32 0.0137(9) 1.2497(8) 0.6096(8) 0.048(3) Uani d . 1 1
C C33 0.0121(10) 1.1817(9) 0.5017(9) 0.061(3) Uani d . 1 1
H H33 -0.0413 1.1780 0.4497 0.073 Uiso calc R 1 1
C C34 0.0898(10) 1.1187(9) 0.4703(8) 0.053(3) Uani d . 1 1
H H34 0.0896 1.0736 0.3968 0.064 Uiso calc R 1 1
C C1 0.6961(9) 0.9711(8) 0.9249(7) 0.044(2) Uani d . 1 1
C C2 0.6406(8) 1.2301(8) 1.1112(7) 0.042(2) Uani d . 1 1
C C3 0.5534(10) 1.2427(9) 1.0443(8) 0.061(3) Uani d . 1 1
H H3A 0.5938 1.2585 0.9922 0.091 Uiso calc R 1 1
H H3B 0.5283 1.3077 1.0904 0.091 Uiso calc R 1 1
H H3C 0.4816 1.1702 1.0071 0.091 Uiso calc R 1 1
C C4 0.6932(8) 1.3211(8) 1.2269(7) 0.043(2) Uani d . 1 1
C C5 0.6906(8) 1.4327(8) 1.2704(7) 0.044(2) Uani d . 1 1
H H5A 0.6540 1.4526 1.2269 0.053 Uiso calc R 1 1
C C6 0.7420(9) 1.5178(9) 1.3795(8) 0.056(3) Uani d . 1 1
H H6 0.7399 1.5939 1.4082 0.068 Uiso calc R 1 1
C C7 0.7958(9) 1.4894(9) 1.4448(7) 0.051(3) Uani d . 1 1
C C8 0.7975(10) 1.3767(10) 1.4055(8) 0.066(3) Uani d . 1 1
H H8 0.8305 1.3562 1.4504 0.079 Uiso calc R 1 1
C C9 0.7471(10) 1.2936(10) 1.2942(8) 0.059(3) Uani d . 1 1
H H9 0.7500 1.2177 1.2649 0.071 Uiso calc R 1 1
C C10 0.9075(9) 0.9240(8) 1.0604(7) 0.042(2) Uani d . 1 1
C C11 0.9352(11) 1.0257(10) 1.1749(8) 0.076(4) Uani d . 1 1
H H11A 0.9116 1.0871 1.1756 0.114 Uiso calc R 1 1
H H11B 1.0225 1.0573 1.2043 0.114 Uiso calc R 1 1
H H11C 0.8893 0.9976 1.2182 0.114 Uiso calc R 1 1
C C12 0.9696(8) 0.8369(8) 1.0347(7) 0.042(2) Uani d . 1 1
C C13 0.9539(9) 0.7456(8) 0.9292(7) 0.050(3) Uani d . 1 1
H H13 0.9045 0.7403 0.8736 0.060 Uiso calc R 1 1
C C14 1.0085(10) 0.6628(9) 0.9037(8) 0.056(3) Uani d . 1 1
H H14 0.9979 0.6037 0.8320 0.067 Uiso calc R 1 1
C C15 1.0793(9) 0.6687(9) 0.9861(9) 0.050(3) Uani d . 1 1
C C16 1.0998(10) 0.7599(10) 1.0913(8) 0.062(3) Uani d . 1 1
H H16 1.1509 0.7664 1.1465 0.074 Uiso calc R 1 1
C C17 1.0443(10) 0.8407(10) 1.1137(8) 0.061(3) Uani d . 1 1
H H17 1.0573 0.9010 1.1854 0.073 Uiso calc R 1 1
S S1 0.6625(3) 0.8667(2) 0.79389(19) 0.0573(8) Uani d . 1 1
N N1 0.6438(7) 1.0560(6) 0.9636(6) 0.046(2) Uani d . 1 1
H H1 0.5879 1.0546 0.9220 0.055 Uiso calc R 1 1
N N2 0.6838(7) 1.1437(7) 1.0710(6) 0.045(2) Uani d . 1 1
N N3 0.7716(7) 0.9799(7) 1.0024(6) 0.051(2) Uani d . 1 1
H H3 0.7833 1.0366 1.0681 0.061 Uiso calc R 1 1
N N4 0.8306(7) 0.9031(7) 0.9815(6) 0.046(2) Uani d . 1 1

loop_
_atom_site_aniso_label
_atom_site_aniso_U_11
_atom_site_aniso_U_22
_atom_site_aniso_U_33
_atom_site_aniso_U_12
_atom_site_aniso_U_13
_atom_site_aniso_U_23
Br1 0.0993(10) 0.0729(10) 0.0402(7) 0.0114(7) 0.0123(6) 0.0105(6)
Br2 0.0741(8) 0.0582(8) 0.0797(9) 0.0427(6) 0.0312(6) 0.0316(6)
Br3 0.0858(9) 0.0716(9) 0.0357(6) 0.0361(7) 0.0156(5) 0.0051(6)
Br4 0.0866(9) 0.0617(9) 0.0857(9) 0.0481(7) 0.0081(7) 0.0234(7)
N5 0.060(5) 0.032(5) 0.037(5) 0.026(4) 0.007(4) 0.007(4)
N6 0.059(5) 0.031(5) 0.038(5) 0.022(4) 0.011(4) 0.008(4)
N7 0.064(6) 0.038(5) 0.036(5) 0.030(4) 0.004(4) 0.006(4)
N8 0.067(6) 0.035(5) 0.034(5) 0.032(4) 0.003(4) 0.006(4)
S2 0.112(3) 0.0566(19) 0.0339(15) 0.0562(17) 0.0061(14) 0.0046(13)
C18 0.056(6) 0.031(6) 0.042(6) 0.023(5) 0.006(5) 0.009(5)
C19 0.049(6) 0.035(6) 0.041(6) 0.023(5) 0.012(4) 0.015(5)
C20 0.074(7) 0.052(7) 0.039(6) 0.037(6) 0.013(5) 0.011(5)
C21 0.040(6) 0.038(6) 0.043(6) 0.018(5) 0.012(4) 0.014(5)
C22 0.070(7) 0.031(6) 0.043(6) 0.020(5) 0.007(5) 0.009(5)
C23 0.074(8) 0.056(8) 0.048(7) 0.029(6) 0.023(5) 0.028(6)
C24 0.037(6) 0.044(7) 0.043(6) 0.023(5) 0.013(4) 0.006(5)
C25 0.062(7) 0.034(6) 0.050(7) 0.024(5) 0.015(5) 0.014(5)
C26 0.057(7) 0.025(6) 0.062(7) 0.014(5) 0.010(5) 0.019(5)
C27 0.053(6) 0.017(5) 0.045(6) 0.010(4) -0.002(5) 0.006(4)
C28 0.067(7) 0.065(8) 0.051(7) 0.033(6) 0.013(5) 0.025(6)
C29 0.044(6) 0.030(6) 0.049(6) 0.011(4) 0.011(4) 0.021(5)
C30 0.067(7) 0.043(6) 0.041(6) 0.030(5) 0.009(5) 0.013(5)
C31 0.071(8) 0.039(7) 0.056(7) 0.029(6) 0.015(6) 0.014(5)
C32 0.059(7) 0.030(6) 0.053(7) 0.024(5) 0.000(5) 0.016(5)
C33 0.072(8) 0.042(7) 0.066(8) 0.021(6) -0.004(6) 0.026(6)
C34 0.071(7) 0.037(6) 0.045(6) 0.018(5) -0.008(5) 0.017(5)
C1 0.051(6) 0.032(6) 0.041(6) 0.013(5) 0.007(5) 0.015(5)
C2 0.041(6) 0.046(6) 0.042(6) 0.022(5) 0.010(4) 0.020(5)
C3 0.076(8) 0.068(8) 0.039(6) 0.046(6) 0.017(5) 0.016(5)
C4 0.050(6) 0.032(6) 0.042(6) 0.020(5) 0.008(4) 0.013(5)
C5 0.056(7) 0.033(6) 0.041(6) 0.020(5) 0.015(4) 0.015(5)
C6 0.066(7) 0.031(6) 0.060(7) 0.015(5) 0.020(6) 0.015(5)
C7 0.063(7) 0.040(7) 0.034(6) 0.014(5) 0.012(5) 0.009(5)
C8 0.085(9) 0.068(9) 0.048(7) 0.036(7) 0.015(6) 0.026(6)
C9 0.075(8) 0.057(7) 0.049(7) 0.034(6) 0.019(5) 0.021(6)
C10 0.061(7) 0.031(6) 0.036(6) 0.024(5) 0.016(5) 0.013(5)
C11 0.105(9) 0.067(8) 0.043(6) 0.050(7) -0.008(6) 0.007(6)
C12 0.044(6) 0.027(5) 0.045(6) 0.016(4) 0.015(4) 0.009(5)
C13 0.065(7) 0.041(6) 0.027(5) 0.019(5) 0.008(4) 0.006(5)
C14 0.073(8) 0.049(7) 0.041(6) 0.034(6) 0.016(5) 0.011(5)
C15 0.046(6) 0.047(7) 0.066(7) 0.026(5) 0.019(5) 0.030(6)
C16 0.073(8) 0.064(8) 0.043(7) 0.037(6) 0.007(5) 0.016(6)
C17 0.085(8) 0.063(8) 0.035(6) 0.049(6) 0.009(5) 0.011(5)
S1 0.081(2) 0.0479(17) 0.0348(14) 0.0368(15) 0.0041(12) 0.0074(12)
N1 0.055(5) 0.038(5) 0.041(5) 0.026(4) 0.005(4) 0.013(4)
N2 0.050(5) 0.047(5) 0.032(4) 0.028(4) 0.017(4) 0.009(4)
N3 0.074(6) 0.037(5) 0.035(5) 0.030(4) 0.002(4) 0.006(4)
N4 0.052(5) 0.046(5) 0.038(5) 0.030(4) 0.009(4) 0.012(4)

loop_
_atom_type_symbol
_atom_type_description
_atom_type_scat_dispersion_real
_atom_type_scat_dispersion_imag
_atom_type_scat_source
C C 0.0033 0.0016 'International Tables Vol C Tables 4.2.6.8 and 6.1.1.4'
H H 0.0000 0.0000 'International Tables Vol C Tables 4.2.6.8 and 6.1.1.4'
N N 0.0061 0.0033 'International Tables Vol C Tables 4.2.6.8 and 6.1.1.4'
S S 0.1246 0.1234 'International Tables Vol C Tables 4.2.6.8 and 6.1.1.4'
Br Br -0.2901 2.4595 'International Tables Vol C Tables 4.2.6.8 and 6.1.1.4'

loop_
_geom_angle_atom_site_label_1
_geom_angle_atom_site_label_2
_geom_angle_atom_site_label_3
_geom_angle
C18 N5 N6 118.9(8)
C18 N5 H5B 120.5
N6 N5 H5B 120.5
C19 N6 N5 119.3(8)
C18 N7 N8 119.5(8)
C18 N7 H7 120.3
N8 N7 H7 120.3
C27 N8 N7 118.1(8)
N5 C18 N7 113.3(8)
N5 C18 S2 122.5(7)
N7 C18 S2 124.2(7)
N6 C19 C21 114.5(8)
N6 C19 C20 124.5(8)
C21 C19 C20 121.0(8)
C19 C20 H20A 109.5
C19 C20 H20B 109.5
H20A C20 H20B 109.5
C19 C20 H20C 109.5
H20A C20 H20C 109.5
H20B C20 H20C 109.5
C26 C21 C22 117.5(9)
C26 C21 C19 121.3(9)
C22 C21 C19 121.1(8)
C23 C22 C21 122.3(9)
C23 C22 H22 118.8
C21 C22 H22 118.8
C22 C23 C24 117.7(10)
C22 C23 H23 121.2
C24 C23 H23 121.2
C23 C24 C25 122.8(9)
C23 C24 Br3 119.1(8)
C25 C24 Br3 117.9(7)
C26 C25 C24 118.3(9)
C26 C25 H25 120.9
C24 C25 H25 120.9
C25 C26 C21 121.3(9)
C25 C26 H26 119.4
C21 C26 H26 119.4
N8 C27 C29 115.9(9)
N8 C27 C28 125.0(9)
C29 C27 C28 119.0(8)
C27 C28 H28A 109.5
C27 C28 H28B 109.5
H28A C28 H28B 109.5
C27 C28 H28C 109.5
H28A C28 H28C 109.5
H28B C28 H28C 109.5
C34 C29 C30 117.6(9)
C34 C29 C27 122.3(9)
C30 C29 C27 119.9(8)
C31 C30 C29 121.0(9)
C31 C30 H30 119.5
C29 C30 H30 119.5
C32 C31 C30 119.6(10)
C32 C31 H31 120.2
C30 C31 H31 120.2
C31 C32 C33 121.1(10)
C31 C32 Br4 120.5(8)
C33 C32 Br4 118.4(7)
C32 C33 C34 119.7(9)
C32 C33 H33 120.1
C34 C33 H33 120.1
C33 C34 C29 120.9(10)
C33 C34 H34 119.5
C29 C34 H34 119.5
N3 C1 N1 113.2(8)
N3 C1 S1 125.1(8)
N1 C1 S1 121.7(7)
N2 C2 C4 115.2(8)
N2 C2 C3 123.0(8)
C4 C2 C3 121.5(8)
C2 C3 H3A 109.5
C2 C3 H3B 109.5
H3A C3 H3B 109.5
C2 C3 H3C 109.5
H3A C3 H3C 109.5
H3B C3 H3C 109.5
C5 C4 C9 118.4(9)
C5 C4 C2 121.7(9)
C9 C4 C2 120.0(9)
C4 C5 C6 120.8(9)
C4 C5 H5A 119.6
C6 C5 H5A 119.6
C7 C6 C5 120.1(9)
C7 C6 H6 119.9
C5 C6 H6 119.9
C6 C7 C8 121.3(9)
C6 C7 Br1 119.5(8)
C8 C7 Br1 119.1(8)
C7 C8 C9 117.0(10)
C7 C8 H8 121.5
C9 C8 H8 121.5
C4 C9 C8 122.3(10)
C4 C9 H9 118.9
C8 C9 H9 118.9
N4 C10 C12 116.0(8)
N4 C10 C11 125.2(9)
C12 C10 C11 118.7(8)
C10 C11 H11A 109.5
C10 C11 H11B 109.5
H11A C11 H11B 109.5
C10 C11 H11C 109.5
H11A C11 H11C 109.5
H11B C11 H11C 109.5
C17 C12 C13 116.2(9)
C17 C12 C10 122.4(8)
C13 C12 C10 121.4(9)
C14 C13 C12 122.5(9)
C14 C13 H13 118.8
C12 C13 H13 118.8
C13 C14 C15 119.0(10)
C13 C14 H14 120.5
C15 C14 H14 120.5
C16 C15 C14 120.2(9)
C16 C15 Br2 119.1(8)
C14 C15 Br2 120.8(8)
C17 C16 C15 119.3(10)
C17 C16 H16 120.4
C15 C16 H16 120.4
C16 C17 C12 122.9(10)
C16 C17 H17 118.6
C12 C17 H17 118.6
C1 N1 N2 117.6(7)
C1 N1 H1 121.2
N2 N1 H1 121.2
C2 N2 N1 120.2(8)
C1 N3 N4 122.5(8)
C1 N3 H3 118.8
N4 N3 H3 118.8
C10 N4 N3 117.5(8)

loop_
_geom_bond_atom_site_label_1
_geom_bond_atom_site_label_2
_geom_bond_distance
Br1 C7 1.902(9)
Br2 C15 1.885(10)
Br3 C24 1.918(9)
Br4 C32 1.903(10)
N5 C18 1.342(11)
N5 N6 1.374(10)
N5 H5B 0.8600
N6 C19 1.292(11)
N7 C18 1.363(11)
N7 N8 1.366(10)
N7 H7 0.8600
N8 C27 1.285(11)
S2 C18 1.666(9)
C19 C21 1.484(12)
C19 C20 1.484(12)
C20 H20A 0.9600
C20 H20B 0.9600
C20 H20C 0.9600
C21 C26 1.397(12)
C21 C22 1.410(13)
C22 C23 1.364(13)
C22 H22 0.9300
C23 C24 1.378(13)
C23 H23 0.9300
C24 C25 1.388(13)
C25 C26 1.375(13)
C25 H25 0.9300
C26 H26 0.9300
C27 C29 1.474(13)
C27 C28 1.522(13)
C28 H28A 0.9600
C28 H28B 0.9600
C28 H28C 0.9600
C29 C34 1.391(12)
C29 C30 1.395(13)
C30 C31 1.378(13)
C30 H30 0.9300
C31 C32 1.357(13)
C31 H31 0.9300
C32 C33 1.366(14)
C33 C34 1.374(14)
C33 H33 0.9300
C34 H34 0.9300
C1 N3 1.333(11)
C1 N1 1.367(11)
C1 S1 1.667(9)
C2 N2 1.310(11)
C2 C4 1.478(12)
C2 C3 1.482(12)
C3 H3A 0.9600
C3 H3B 0.9600
C3 H3C 0.9600
C4 C5 1.360(12)
C4 C9 1.388(13)
C5 C6 1.394(13)
C5 H5A 0.9300
C6 C7 1.373(14)
C6 H6 0.9300
C7 C8 1.376(14)
C8 C9 1.412(13)
C8 H8 0.9300
C9 H9 0.9300
C10 N4 1.282(11)
C10 C12 1.486(12)
C10 C11 1.501(13)
C11 H11A 0.9600
C11 H11B 0.9600
C11 H11C 0.9600
C12 C17 1.382(13)
C12 C13 1.386(12)
C13 C14 1.374(13)
C13 H13 0.9300
C14 C15 1.378(13)
C14 H14 0.9300
C15 C16 1.374(13)
C16 C17 1.363(14)
C16 H16 0.9300
C17 H17 0.9300
N1 N2 1.372(10)
N1 H1 0.8600
N3 N4 1.350(10)
N3 H3 0.8600

loop_
_geom_hbond_atom_site_label_D
_geom_hbond_atom_site_label_H
_geom_hbond_atom_site_label_A
_geom_hbond_distance_DH
_geom_hbond_distance_HA
_geom_hbond_distance_DA
_geom_hbond_angle_DHA
N5 H5B S1 0.86 2.71 3.551(8) 168
N1 H1 S2 0.86 2.69 3.551(8) 174
